data_2204138
loop_
_publ_author_name
'K. Anitha'
'B. Sridhar'
'R. K. Rajaram'

_publ_section_title
;
 <small>L</small>-Valinium picrate
;
_journal_issue 9
_journal_name_full 'Acta Crystallographica Section E'
_journal_page_first o1530
_journal_page_last o1532
_journal_paper_doi 10.1107/S160053680401949X
_journal_volume 60
_journal_year 2004
_chemical_formula_iupac 'C5 H12 N O2 +, C6 H2 N3 O7 -'
_chemical_formula_moiety 'C5 H12 N O2 +, C6 H2 N3 O7 -'
_chemical_formula_sum 'C11 H14 N4 O9'
_chemical_formula_weight 346.26
_chemical_name_common 'L-valinium picrate'
_chemical_name_systematic 'L-valinium picrate'
_space_group_IT_number 4
_symmetry_cell_setting monoclinic
_symmetry_space_group_name_Hall 'P 2yb'
_symmetry_space_group_name_H-M 'P 1 21 1'
_atom_sites_solution_hydrogens geom
_atom_sites_solution_primary direct
_atom_sites_solution_secondary difmap
_audit_creation_method SHELXL-97
_cell_angle_alpha 90.000
_cell_angle_beta 110.500(10)
_cell_angle_gamma 90.000
_cell_formula_units_Z 2
_cell_length_a 9.9714(13)
_cell_length_b 6.2930(5)
_cell_length_c 12.6480(9)
_cell_measurement_reflns_used 25
_cell_measurement_temperature 293(2)
_cell_measurement_theta_max 14.04
_cell_measurement_theta_min 9.973
_cell_volume 743.40(13)
_computing_cell_refinement 'CAD-4 EXPRESS'
_computing_data_collection 'CAD-4 EXPRESS (Enraf Nonius, 1994)'
_computing_data_reduction 'XCAD4 (Harms & Wocadlo, 1995)'
_computing_molecular_graphics 'ORTEPII (Johnson, 1976) and PLATON (Spek, 1999)'
_computing_publication_material SHELXL97
_computing_structure_refinement 'SHELXL97 (Sheldrick, 1997)'
_computing_structure_solution 'SHELXS97 (Sheldrick, 1997)'
_diffrn_ambient_temperature 293(2)
_diffrn_measured_fraction_theta_full 0.998
_diffrn_measured_fraction_theta_max 0.998
_diffrn_measurement_device_type 'Nonius MACH3 sealed tube'
_diffrn_measurement_method \w-2\q
_diffrn_radiation_monochromator graphite
_diffrn_radiation_source 'fine-focus sealed tube'
_diffrn_radiation_type MoK\a
_diffrn_radiation_wavelength 0.71073
_diffrn_reflns_av_R_equivalents 0.0207
_diffrn_reflns_av_sigmaI/netI 0.0157
_diffrn_reflns_limit_h_max 12
_diffrn_reflns_limit_h_min -1
_diffrn_reflns_limit_k_max 8
_diffrn_reflns_limit_k_min -1
_diffrn_reflns_limit_l_max 16
_diffrn_reflns_limit_l_min -16
_diffrn_reflns_number 2454
_diffrn_reflns_theta_full 26.98
_diffrn_reflns_theta_max 26.98
_diffrn_reflns_theta_min 2.18
_diffrn_standards_decay_% 0
_diffrn_standards_interval_time 60
_diffrn_standards_number 3
_exptl_absorpt_coefficient_mu 0.136
_exptl_absorpt_correction_T_max 0.9988
_exptl_absorpt_correction_T_min 0.9416
_exptl_absorpt_correction_type psi-scan
_exptl_absorpt_process_details '(North et al., 1968)'
_exptl_crystal_colour yellow
_exptl_crystal_density_diffrn 1.547
_exptl_crystal_density_meas 1.540
_exptl_crystal_density_method 'flotation in a mixture of carbon tetrachloride and xylene'
_exptl_crystal_description plates
_exptl_crystal_F_000 360
_exptl_crystal_size_max 0.35
_exptl_crystal_size_mid 0.20
_exptl_crystal_size_min 0.12
_refine_diff_density_max 0.468
_refine_diff_density_min -0.219
_refine_ls_extinction_method none
_refine_ls_goodness_of_fit_ref 1.157
_refine_ls_hydrogen_treatment constr
_refine_ls_matrix_type full
_refine_ls_number_parameters 217
_refine_ls_number_reflns 1766
_refine_ls_number_restraints 1
_refine_ls_restrained_S_all 1.157
_refine_ls_R_factor_all 0.0480
_refine_ls_R_factor_gt 0.0398
_refine_ls_shift/su_max 0.000
_refine_ls_shift/su_mean 0.000
_refine_ls_structure_factor_coef Fsqd
_refine_ls_weighting_details 'calc w = 1/[\s^2^(Fo^2^)+(0.1203P)^2^+0.2829P] where P = (Fo^2^+2Fc^2^)/3'
_refine_ls_weighting_scheme calc
_refine_ls_wR_factor_gt 0.1117
_refine_ls_wR_factor_ref 0.1168
_reflns_number_gt 1564
_reflns_number_total 1766
_reflns_threshold_expression I>2\s(I)
_cod_data_source_file ci6414.cif
_cod_data_source_block I
_cod_depositor_comments
;
The following automatic conversions were performed:
'_symmetry_cell_setting' value 'Monoclinic' changed to 'monoclinic'
according to '/home/saulius/struct/CIF-dictionaries/cif_core.dic'
dictionary named 'cif_core.dic' version 2.4.1 from 2010-06-29.

Automatic conversion script
Id: cif_fix_enum 1527 2010-12-29 10:47:43Z saulius 

The following automatic conversions were performed:

'_symmetry_cell_setting' value 'Monoclinic' changed to 'monoclinic'
according to /home/saulius/struct/CIF-dictionaries/cif_core.dic
dictionary named 'cif_core.dic' version 2.4.1 from 2010-06-29.

Automatic conversion script
Id: cif_fix_values 1715 2011-07-08 13:25:40Z adriana 
;
_cod_original_sg_symbol_H-M 'P 21'
_cod_database_code 2204138
_cod_database_fobs_code 2204138

loop_
_symmetry_equiv_pos_as_xyz
'x, y, z'
'-x, y+1/2, -z'

loop_
_atom_site_label
_atom_site_fract_x
_atom_site_fract_y
_atom_site_fract_z
_atom_site_U_iso_or_equiv
_atom_site_adp_type
_atom_site_calc_flag
_atom_site_refinement_flags
_atom_site_occupancy
_atom_site_type_symbol
C1 0.2922(3) 0.6992(6) 0.5430(2) 0.0421(7) Uani d . 1 C
H1 0.3583 0.7647 0.6055 0.050 Uiso calc R 1 H
C2 0.2643(3) 0.7792(5) 0.4374(2) 0.0389(6) Uani d . 1 C
N1 0.3508(3) 0.9613(5) 0.4291(2) 0.0596(9) Uani d . 1 N
O2 0.3955(3) 0.9610(8) 0.3489(2) 0.0983(14) Uani d . 1 O
O3 0.3879(4) 1.0889(6) 0.5061(3) 0.0926(11) Uani d . 1 O
C3 0.1582(3) 0.6977(5) 0.3353(2) 0.0314(5) Uani d . 1 C
O1 0.1278(2) 0.7794(4) 0.23943(15) 0.0407(5) Uani d . 1 O
C4 0.0903(3) 0.5078(5) 0.3586(2) 0.0345(6) Uani d . 1 C
N2 -0.0175(3) 0.3962(4) 0.2669(2) 0.0422(6) Uani d . 1 N
O4 -0.0350(4) 0.2060(5) 0.2823(2) 0.0853(11) Uani d . 1 O
O5 -0.0854(2) 0.4868(4) 0.18015(17) 0.0491(6) Uani d . 1 O
C5 0.1209(3) 0.4208(5) 0.4635(2) 0.0384(6) Uani d . 1 C
H5 0.0752 0.2970 0.4725 0.046 Uiso calc R 1 H
C6 0.2194(3) 0.5169(6) 0.5552(2) 0.0408(6) Uani d . 1 C
N3 0.2485(3) 0.4274(6) 0.6665(2) 0.0549(8) Uani d . 1 N
O6 0.3301(3) 0.5198(7) 0.74861(17) 0.0772(10) Uani d . 1 O
O7 0.1882(4) 0.2645(6) 0.6748(2) 0.0814(10) Uani d . 1 O
O1A 0.04040(19) 0.2123(4) 0.04857(16) 0.0412(5) Uani d . 1 O
O1B 0.2461(2) 0.0337(4) 0.12654(17) 0.0455(5) Uani d . 1 O
H1B 0.1982 -0.0403 0.1533 0.068 Uiso calc R 1 H
C11 0.1659(3) 0.1814(4) 0.06430(19) 0.0297(5) Uani d . 1 C
C12 0.2476(2) 0.3253(4) 0.01149(19) 0.0283(5) Uani d . 1 C
H12 0.3202 0.2422 -0.0060 0.034 Uiso calc R 1 H
N11 0.1429(2) 0.4129(4) -0.09475(16) 0.0321(5) Uani d . 1 N
H11A 0.1881 0.4982 -0.1274 0.048 Uiso calc R 1 H
H11B 0.0759 0.4861 -0.0790 0.048 Uiso calc R 1 H
H11C 0.1021 0.3066 -0.1414 0.048 Uiso calc R 1 H
C13 0.3203(3) 0.5125(5) 0.0898(2) 0.0366(6) Uani d . 1 C
H13 0.2447 0.5972 0.1023 0.044 Uiso calc R 1 H
C14 0.4212(5) 0.4395(9) 0.2042(3) 0.0784(13) Uani d . 1 C
H14A 0.3705 0.3493 0.2386 0.118 Uiso calc R 1 H
H14B 0.4578 0.5609 0.2514 0.118 Uiso calc R 1 H
H14C 0.4992 0.3619 0.1949 0.118 Uiso calc R 1 H
C15 0.3977(4) 0.6547(6) 0.0331(3) 0.0569(9) Uani d . 1 C
H15A 0.3320 0.7002 -0.0388 0.085 Uiso calc R 1 H
H15B 0.4750 0.5773 0.0225 0.085 Uiso calc R 1 H
H15C 0.4351 0.7766 0.0798 0.085 Uiso calc R 1 H

loop_
_atom_site_aniso_label
_atom_site_aniso_U_11
_atom_site_aniso_U_22
_atom_site_aniso_U_33
_atom_site_aniso_U_12
_atom_site_aniso_U_13
_atom_site_aniso_U_23
C1 0.0394(13) 0.0504(18) 0.0299(12) -0.0079(14) 0.0040(10) 0.0031(13)
C2 0.0357(12) 0.0395(16) 0.0370(13) -0.0049(12) 0.0072(10) 0.0056(12)
N1 0.0534(15) 0.056(2) 0.0502(15) -0.0203(15) -0.0056(12) 0.0184(15)
O2 0.092(2) 0.133(4) 0.0551(14) -0.060(2) 0.0084(14) 0.0272(19)
O3 0.102(2) 0.0588(19) 0.107(3) -0.0339(19) 0.025(2) -0.017(2)
C3 0.0329(11) 0.0326(13) 0.0282(10) 0.0013(11) 0.0100(9) 0.0038(11)
O1 0.0422(10) 0.0441(12) 0.0318(9) -0.0046(9) 0.0078(7) 0.0099(9)
C4 0.0421(13) 0.0331(14) 0.0300(11) -0.0022(12) 0.0147(10) -0.0023(11)
N2 0.0589(15) 0.0359(14) 0.0346(12) -0.0130(12) 0.0196(11) -0.0082(11)
O4 0.148(3) 0.0467(16) 0.0493(14) -0.043(2) 0.0196(16) -0.0063(13)
O5 0.0576(12) 0.0462(13) 0.0350(10) -0.0067(11) 0.0056(9) -0.0089(10)
C5 0.0461(14) 0.0345(14) 0.0387(13) -0.0046(13) 0.0202(11) 0.0046(12)
C6 0.0456(14) 0.0493(17) 0.0287(12) -0.0018(14) 0.0145(11) 0.0058(13)
N3 0.0543(15) 0.077(2) 0.0328(12) -0.0071(16) 0.0147(11) 0.0152(15)
O6 0.0837(17) 0.108(3) 0.0304(10) -0.023(2) 0.0084(11) 0.0119(15)
O7 0.104(2) 0.088(2) 0.0529(14) -0.027(2) 0.0286(14) 0.0276(16)
O1A 0.0379(9) 0.0392(11) 0.0506(10) 0.0015(9) 0.0207(8) 0.0091(9)
O1B 0.0446(10) 0.0422(12) 0.0501(11) 0.0051(10) 0.0169(9) 0.0191(10)
C11 0.0369(12) 0.0259(12) 0.0268(10) -0.0016(10) 0.0116(9) -0.0001(10)
C12 0.0281(10) 0.0298(12) 0.0267(10) 0.0027(10) 0.0089(9) 0.0035(10)
N11 0.0339(10) 0.0344(12) 0.0272(9) 0.0030(10) 0.0098(8) 0.0040(9)
C13 0.0363(12) 0.0342(14) 0.0352(12) -0.0039(12) 0.0076(10) -0.0031(12)
C14 0.088(3) 0.060(3) 0.0501(18) -0.011(2) -0.0214(18) 0.002(2)
C15 0.0620(19) 0.048(2) 0.067(2) -0.0225(16) 0.0303(17) -0.0117(17)

loop_
_atom_type_symbol
_atom_type_description
_atom_type_scat_dispersion_real
_atom_type_scat_dispersion_imag
_atom_type_scat_source
C C 0.0033 0.0016 'International Tables Vol C Tables 4.2.6.8 and 6.1.1.4'
H H 0.0000 0.0000 'International Tables Vol C Tables 4.2.6.8 and 6.1.1.4'
N N 0.0061 0.0033 'International Tables Vol C Tables 4.2.6.8 and 6.1.1.4'
O O 0.0106 0.0060 'International Tables Vol C Tables 4.2.6.8 and 6.1.1.4'

loop_
_geom_angle_atom_site_label_1
_geom_angle_atom_site_label_2
_geom_angle_atom_site_label_3
_geom_angle
_geom_angle_publ_flag
C1 C2 C3 125.4(3) ?
C1 C2 N1 116.0(3) ?
C1 C6 N3 119.5(3) ?
C2 C1 C6 118.5(3) ?
C2 C1 H1 120.8 ?
C2 C3 C4 111.0(2) ?
C3 C2 N1 118.7(2) ?
C3 C4 N2 120.2(2) ?
O2 N1 C2 116.6(3) ?
O3 N1 O2 124.0(3) ?
O3 N1 C2 118.8(3) ?
O1 C3 C2 124.9(3) ?
O1 C3 C4 124.1(2) ?
C4 C5 C6 119.7(3) ?
C4 C5 H5 120.2 ?
C5 C4 C3 124.3(2) ?
C5 C4 N2 115.5(3) ?
C5 C6 C1 121.1(2) ?
C5 C6 N3 119.4(3) ?
O4 N2 C4 116.6(3) ?
O5 N2 O4 122.3(3) ?
O5 N2 C4 121.1(2) ?
C6 C1 H1 120.8 ?
C6 C5 H5 120.2 ?
O6 N3 C6 119.3(3) ?
O7 N3 O6 122.2(3) ?
O7 N3 C6 118.5(3) ?
O1A C11 O1B 126.6(2) y
O1A C11 C12 120.9(2) y
O1B C11 C12 112.5(2) y
C11 O1B H1B 109.5 ?
C11 C12 C13 112.07(19) ?
C11 C12 H12 109.5 ?
C12 N11 H11A 109.5 ?
C12 N11 H11B 109.5 ?
C12 N11 H11C 109.5 ?
C12 C13 H13 107.6 ?
N11 C12 C11 107.65(19) ?
N11 C12 C13 108.6(2) ?
N11 C12 H12 109.5 ?
H11A N11 H11B 109.5 ?
H11A N11 H11C 109.5 ?
H11B N11 H11C 109.5 ?
C13 C12 H12 109.5 ?
C13 C14 H14A 109.5 ?
C13 C14 H14B 109.5 ?
C13 C14 H14C 109.5 ?
C13 C15 H15C 109.5 ?
C13 C15 H15A 109.5 ?
C13 C15 H15B 109.5 ?
C14 C13 C12 112.7(3) ?
C14 C13 H13 107.6 ?
H14A C14 H14B 109.5 ?
H14A C14 H14C 109.5 ?
H14B C14 H14C 109.5 ?
C15 C13 C14 110.7(3) ?
C15 C13 C12 110.4(2) ?
C15 C13 H13 107.6 ?
H15A C15 H15B 109.5 ?
H15A C15 H15C 109.5 ?
H15B C15 H15C 109.5 ?

loop_
_geom_bond_atom_site_label_1
_geom_bond_atom_site_label_2
_geom_bond_distance
_geom_bond_publ_flag
C1 C2 1.361(4) ?
C1 C6 1.395(5) ?
C1 H1 0.93 ?
C2 C3 1.446(4) ?
C2 N1 1.460(4) ?
N1 O3 1.216(5) ?
N1 O2 1.242(4) ?
C3 O1 1.253(3) ?
C3 C4 1.453(4) ?
C4 C5 1.367(4) ?
C4 N2 1.456(4) ?
N2 O5 1.212(3) ?
N2 O4 1.235(4) ?
C5 C6 1.370(4) ?
C5 H5 0.93 ?
C6 N3 1.449(4) ?
N3 O7 1.211(5) ?
N3 O6 1.219(4) ?
O1A C11 1.212(3) y
O1B C11 1.297(3) y
O1B H1B 0.82 ?
C11 C12 1.520(3) ?
C12 N11 1.489(3) ?
C12 C13 1.547(4) ?
C12 H12 0.98 ?
N11 H11A 0.89 ?
N11 H11B 0.89 ?
N11 H11C 0.89 ?
C13 C15 1.515(4) ?
C13 C14 1.515(4) ?
C13 H13 0.98 ?
C14 H14A 0.96 ?
C14 H14B 0.96 ?
C14 H14C 0.96 ?
C15 H15A 0.96 ?
C15 H15B 0.96 ?
C15 H15C 0.96 ?

loop_
_geom_hbond_atom_site_label_D
_geom_hbond_atom_site_label_H
_geom_hbond_atom_site_label_A
_geom_hbond_site_symmetry_A
_geom_hbond_distance_DH
_geom_hbond_distance_HA
_geom_hbond_distance_DA
_geom_hbond_angle_DHA
O1B H1B O1 1_545 0.82 1.87 2.678(3) 167
N11 H11A O6 1_554 0.89 2.46 3.233(3) 146
N11 H11A O4 2 0.89 2.40 2.898(4) 115
N11 H11B O1A 2 0.89 1.96 2.825(3) 164
N11 H11C O1 2_545 0.89 2.20 2.807(3) 125
N11 H11C O5 2_545 0.89 2.06 2.872(4) 150

loop_
_geom_torsion_atom_site_label_1
_geom_torsion_atom_site_label_2
_geom_torsion_atom_site_label_3
_geom_torsion_atom_site_label_4
_geom_torsion
_geom_torsion_publ_flag
C1 C2 N1 O3 -34.0(5) y
C1 C2 N1 O2 137.8(4) ?
C1 C2 C3 O1 175.9(3) ?
C1 C2 C3 C4 -3.8(4) ?
C1 C6 N3 O7 -177.2(3) ?
C1 C6 N3 O6 4.3(5) y
C2 C3 C4 C5 1.2(4) ?
C2 C3 C4 N2 -178.4(3) ?
C2 C1 C6 C5 -0.6(5) ?
C2 C1 C6 N3 179.3(3) ?
C3 C2 N1 O3 146.4(3) ?
C3 C2 N1 O2 -41.8(4) y
C3 C4 N2 O5 -23.8(4) y
C3 C4 N2 O4 155.9(3) ?
C3 C4 C5 C6 1.4(5) ?
N1 C2 C3 O1 -4.6(4) ?
N1 C2 C3 C4 175.7(3) ?
O1 C3 C4 C5 -178.5(3) ?
O1 C3 C4 N2 1.9(4) ?
C4 C5 C6 C1 -1.8(5) ?
C4 C5 C6 N3 178.3(3) ?
C5 C4 N2 O5 156.6(3) ?
C5 C4 N2 O4 -23.8(4) y
C5 C6 N3 O7 2.6(5) y
C5 C6 N3 O6 -175.9(3) ?
N2 C4 C5 C6 -179.0(3) ?
C6 C1 C2 C3 3.7(5) ?
C6 C1 C2 N1 -175.9(3) ?
O1A C11 C12 N11 -28.3(3) y
O1A C11 C12 C13 91.1(3) ?
O1B C11 C12 N11 153.1(2) y
O1B C11 C12 C13 -87.5(3) ?
N11 C12 C13 C15 -59.9(3) y
N11 C12 C13 C14 175.7(3) y
C11 C12 C13 C15 -178.8(2) y
C11 C12 C13 C14 56.9(3) y
